data_7007459
loop_
_publ_author_name
'Otero, Antonio'
'Fern\'andez-Baeza, Juan'
'Anti\~nolo, Antonio'
'Tejeda, Juan'
'Lara-S\'anchez, Agust\'in'
'S\'anchez-Barba, Luis'
'S\'anchez-Molina, Margarita'
'Franco, Sonia'
'L\'opez-Solera, Isabel'
'Rodr\'iguez, Ana M'

_publ_section_title
;
 Design of new heteroscorpionate ligands and their coordinative ability
 toward Group 4 transition metals; an efficient synthetic route to
 obtain enantiopure ligands.
;
_journal_issue 36
_journal_name_full 'Dalton transactions (Cambridge, England : 2003)'
_journal_page_first 4359
_journal_page_last 4370
_journal_paper_doi 10.1039/b605703a
_journal_year 2006
_chemical_formula_sum 'C36 H56 Li2 N10 O3'
_chemical_formula_weight 690.79
_chemical_name_systematic
;
?
;
_space_group_IT_number 19
_symmetry_cell_setting orthorhombic
_symmetry_space_group_name_Hall 'P 2ac 2ab'
_symmetry_space_group_name_H-M 'P 21 21 21'
_atom_sites_solution_hydrogens geom
_atom_sites_solution_primary direct
_atom_sites_solution_secondary difmap
_audit_creation_method SHELXL-97
_cell_angle_alpha 90.00
_cell_angle_beta 90.00
_cell_angle_gamma 90.00
_cell_formula_units_Z 4
_cell_length_a 11.5670(9)
_cell_length_b 17.5380(13)
_cell_length_c 19.5684(15)
_cell_measurement_temperature 100(2)
_cell_volume 3969.7(5)
_computing_cell_refinement 'Bruker SAINT'
_computing_data_collection 'Bruker APEX'
_computing_data_reduction 'Bruker SHELXTL'
_computing_molecular_graphics 'Bruker SHELXTL'
_computing_publication_material 'Bruker SHELXTL'
_computing_structure_refinement 'SHELXL-97 (Sheldrick, 1997)'
_computing_structure_solution 'SHELXS-97 (Sheldrick, 1990)'
_diffrn_ambient_temperature 100(2)
_diffrn_measured_fraction_theta_full 0.997
_diffrn_measured_fraction_theta_max 0.997
_diffrn_measurement_device_type 'CCD area detector'
_diffrn_measurement_method 'omega scan'
_diffrn_radiation_monochromator graphite
_diffrn_radiation_source 'fine-focus sealed tube'
_diffrn_radiation_type MoK\a
_diffrn_radiation_wavelength 0.71073
_diffrn_reflns_av_R_equivalents 0.0526
_diffrn_reflns_av_sigmaI/netI 0.0429
_diffrn_reflns_limit_h_max 10
_diffrn_reflns_limit_h_min -11
_diffrn_reflns_limit_k_max 16
_diffrn_reflns_limit_k_min -16
_diffrn_reflns_limit_l_max 18
_diffrn_reflns_limit_l_min -18
_diffrn_reflns_number 16055
_diffrn_reflns_theta_full 19.82
_diffrn_reflns_theta_max 19.82
_diffrn_reflns_theta_min 1.56
_exptl_absorpt_coefficient_mu 0.075
_exptl_absorpt_correction_T_max 1
_exptl_absorpt_correction_T_min 0.67112
_exptl_absorpt_correction_type Semi-empirical
_exptl_absorpt_process_details SADABS
_exptl_crystal_colour Colourless
_exptl_crystal_density_diffrn 1.156
_exptl_crystal_density_method 'not measured'
_exptl_crystal_description Prismatic
_exptl_crystal_F_000 1488
_exptl_crystal_size_max 0.234
_exptl_crystal_size_mid 0.201
_exptl_crystal_size_min 0.188
_refine_diff_density_max 0.312
_refine_diff_density_min -0.182
_refine_diff_density_rms 0.057
_refine_ls_abs_structure_details 'Flack H D (1983), Acta Cryst. A39, 876-881'
_refine_ls_abs_structure_Flack 0.00
_refine_ls_extinction_coef 0.0104(13)
_refine_ls_extinction_expression Fc^*^=kFc[1+0.001xFc^2^\l^3^/sin(2\q)]^-1/4^
_refine_ls_extinction_method SHELXL
_refine_ls_goodness_of_fit_ref 1.108
_refine_ls_hydrogen_treatment mixed
_refine_ls_matrix_type full
_refine_ls_number_parameters 475
_refine_ls_number_reflns 3606
_refine_ls_number_restraints 0
_refine_ls_restrained_S_all 1.108
_refine_ls_R_factor_all 0.0553
_refine_ls_R_factor_gt 0.0447
_refine_ls_shift/su_max 0.012
_refine_ls_shift/su_mean 0.000
_refine_ls_structure_factor_coef Fsqd
_refine_ls_weighting_details 'calc w=1/[\s^2^(Fo^2^)+(0.0824P)^2^+0.0000P] where P=(Fo^2^+2Fc^2^)/3'
_refine_ls_weighting_scheme calc
_refine_ls_wR_factor_gt 0.1134
_refine_ls_wR_factor_ref 0.1301
_reflns_number_gt 3145
_reflns_number_total 3606
_reflns_threshold_expression >2sigma(I)
_cod_data_source_file b605703a.txt
_cod_data_source_block 1
_cod_depositor_comments
;
The following automatic conversions were performed:

'_symmetry_cell_setting' tag value 'Orthorombic' was replaced with
'orthorhombic' value.

Automatic conversion script
Id: cif_fix_values 1646 2011-03-28 12:23:43Z adriana 
;
_cod_original_sg_symbol_H-M P2(1)2(1)2(1)
_cod_database_code 7007459

loop_
_symmetry_equiv_pos_as_xyz
'x, y, z'
'-x+1/2, -y, z+1/2'
'-x, y+1/2, -z+1/2'
'x+1/2, -y+1/2, -z'

loop_
_atom_site_label
_atom_site_type_symbol
_atom_site_fract_x
_atom_site_fract_y
_atom_site_fract_z
_atom_site_U_iso_or_equiv
_atom_site_adp_type
_atom_site_occupancy
_atom_site_symmetry_multiplicity
_atom_site_calc_flag
_atom_site_refinement_flags
_atom_site_disorder_assembly
_atom_site_disorder_group
Li1 Li 0.1426(6) 0.0323(4) 0.4008(4) 0.0397(19) Uani 1 1 d . . .
Li2 Li 0.0760(7) 0.1560(4) 0.3568(3) 0.0401(19) Uani 1 1 d . . .
O1 O 0.2095(3) 0.10229(16) 0.33453(14) 0.0348(8) Uani 1 1 d . . .
O2 O 0.0397(3) 0.09750(15) 0.44051(13) 0.0345(8) Uani 1 1 d . . .
N1 N 0.2914(3) -0.02898(19) 0.4199(2) 0.0389(10) Uani 1 1 d . . .
N2 N 0.3481(3) -0.03691(19) 0.3584(2) 0.0377(10) Uani 1 1 d . . .
N3 N 0.0896(4) -0.0381(2) 0.32549(17) 0.0382(10) Uani 1 1 d . . .
N4 N 0.1836(3) -0.0585(2) 0.28724(18) 0.0353(10) Uani 1 1 d . . .
N5 N 0.3379(3) 0.0992(2) 0.2409(2) 0.0417(10) Uani 1 1 d . . .
N6 N -0.0834(3) 0.13525(19) 0.31540(19) 0.0376(10) Uani 1 1 d . . .
N7 N -0.1678(3) 0.14475(19) 0.36357(17) 0.0335(10) Uani 1 1 d . . .
N8 N 0.0161(3) 0.2564(2) 0.39829(16) 0.0327(9) Uani 1 1 d . . .
N9 N -0.0845(3) 0.2424(2) 0.43308(17) 0.0344(10) Uani 1 1 d . . .
N10 N -0.1103(3) 0.0765(2) 0.51895(18) 0.0394(10) Uani 1 1 d . . .
C1 C 0.3671(5) -0.0523(3) 0.4662(3) 0.0466(14) Uani 1 1 d . . .
C2 C 0.4700(5) -0.0738(3) 0.4359(3) 0.0476(13) Uani 1 1 d . . .
H2 H 0.5356 -0.0918 0.4581 0.057 Uiso 1 1 calc R . .
C3 C 0.4567(5) -0.0637(3) 0.3673(3) 0.0476(13) Uani 1 1 d . . .
C4 C 0.3347(4) -0.0548(3) 0.5399(3) 0.0581(15) Uani 1 1 d . . .
H4A H 0.3014 -0.0068 0.5530 0.087 Uiso 1 1 calc R . .
H4B H 0.4025 -0.0643 0.5669 0.087 Uiso 1 1 calc R . .
H4C H 0.2795 -0.0948 0.5472 0.087 Uiso 1 1 calc R . .
C5 C 0.5367(4) -0.0764(3) 0.3089(3) 0.0625(15) Uani 1 1 d . . .
H5A H 0.5071 -0.1164 0.2804 0.094 Uiso 1 1 calc R . .
H5B H 0.6115 -0.0906 0.3259 0.094 Uiso 1 1 calc R . .
H5C H 0.5432 -0.0303 0.2827 0.094 Uiso 1 1 calc R . .
C6 C 0.0047(4) -0.0866(3) 0.3072(2) 0.0409(13) Uani 1 1 d . . .
C7 C 0.0469(5) -0.1381(3) 0.2588(2) 0.0457(13) Uani 1 1 d . . .
H7 H 0.0055 -0.1773 0.2382 0.055 Uiso 1 1 calc R . .
C8 C 0.1587(5) -0.1205(3) 0.2474(2) 0.0424(13) Uani 1 1 d . . .
C9 C -0.1121(4) -0.0794(3) 0.3377(3) 0.0520(14) Uani 1 1 d . . .
H9A H -0.1228 -0.1183 0.3715 0.078 Uiso 1 1 calc R . .
H9B H -0.1695 -0.0849 0.3026 0.078 Uiso 1 1 calc R . .
H9C H -0.1198 -0.0301 0.3587 0.078 Uiso 1 1 calc R . .
C10 C 0.2472(4) -0.1568(3) 0.2019(2) 0.0564(15) Uani 1 1 d . . .
H10A H 0.2705 -0.1211 0.1673 0.085 Uiso 1 1 calc R . .
H10B H 0.2145 -0.2012 0.1806 0.085 Uiso 1 1 calc R . .
H10C H 0.3133 -0.1714 0.2286 0.085 Uiso 1 1 calc R . .
C11 C 0.2905(4) -0.0163(2) 0.2945(2) 0.0392(13) Uani 1 1 d . . .
H11 H 0.3414 -0.0319 0.2570 0.047 Uiso 1 1 calc R . .
C12 C 0.2761(4) 0.0712(2) 0.2896(2) 0.0336(12) Uani 1 1 d . . .
C13 C 0.3383(4) 0.1826(2) 0.2283(2) 0.0424(13) Uani 1 1 d . . .
C14 C 0.4200(5) 0.1959(3) 0.1692(3) 0.0647(17) Uani 1 1 d . . .
H14A H 0.4963 0.1796 0.1817 0.097 Uiso 1 1 calc R . .
H14B H 0.4213 0.2492 0.1581 0.097 Uiso 1 1 calc R . .
H14C H 0.3942 0.1674 0.1302 0.097 Uiso 1 1 calc R . .
C15 C 0.2182(5) 0.2095(3) 0.2074(2) 0.0532(14) Uani 1 1 d . . .
H15A H 0.1900 0.1782 0.1707 0.080 Uiso 1 1 calc R . .
H15B H 0.2222 0.2616 0.1925 0.080 Uiso 1 1 calc R . .
H15C H 0.1668 0.2057 0.2457 0.080 Uiso 1 1 calc R . .
C16 C 0.3800(4) 0.2268(3) 0.2917(2) 0.0524(14) Uani 1 1 d . . .
H16A H 0.3322 0.2140 0.3301 0.079 Uiso 1 1 calc R . .
H16B H 0.3751 0.2805 0.2830 0.079 Uiso 1 1 calc R . .
H16C H 0.4588 0.2133 0.3014 0.079 Uiso 1 1 calc R . .
C17 C -0.2730(5) 0.1223(3) 0.3403(3) 0.0405(12) Uani 1 1 d . . .
C18 C -0.2562(5) 0.1001(3) 0.2741(3) 0.0483(14) Uani 1 1 d . . .
H18 H -0.3122 0.0826 0.2438 0.058 Uiso 1 1 calc R . .
C19 C -0.1389(5) 0.1086(2) 0.2609(2) 0.0399(13) Uani 1 1 d . . .
C20 C -0.0714(5) 0.0888(3) 0.1967(2) 0.0546(14) Uani 1 1 d . . .
H20A H 0.0031 0.1129 0.1984 0.082 Uiso 1 1 calc R . .
H20B H -0.1128 0.1065 0.1573 0.082 Uiso 1 1 calc R . .
H20C H -0.0617 0.0346 0.1939 0.082 Uiso 1 1 calc R . .
C21 C -0.3773(4) 0.1217(3) 0.3841(2) 0.0564(15) Uani 1 1 d . . .
H21A H -0.3645 0.0890 0.4227 0.085 Uiso 1 1 calc R . .
H21B H -0.4421 0.1033 0.3583 0.085 Uiso 1 1 calc R . .
H21C H -0.3931 0.1725 0.3998 0.085 Uiso 1 1 calc R . .
C22 C 0.0422(4) 0.3286(3) 0.4139(2) 0.0371(12) Uani 1 1 d . . .
C23 C -0.0376(4) 0.3586(3) 0.4594(2) 0.0403(12) Uani 1 1 d . . .
H23 H -0.0364 0.4071 0.4786 0.048 Uiso 1 1 calc R . .
C24 C -0.1179(4) 0.3034(3) 0.4703(2) 0.0378(12) Uani 1 1 d . . .
C25 C 0.1468(4) 0.3649(3) 0.3844(2) 0.0450(13) Uani 1 1 d . . .
H25A H 0.1841 0.3298 0.3539 0.067 Uiso 1 1 calc R . .
H25B H 0.1990 0.3785 0.4206 0.067 Uiso 1 1 calc R . .
H25C H 0.1248 0.4099 0.3597 0.067 Uiso 1 1 calc R . .
C26 C -0.2232(4) 0.3033(3) 0.5145(2) 0.0544(15) Uani 1 1 d . . .
H26A H -0.2911 0.3028 0.4862 0.082 Uiso 1 1 calc R . .
H26B H -0.2236 0.3482 0.5426 0.082 Uiso 1 1 calc R . .
H26C H -0.2228 0.2588 0.5431 0.082 Uiso 1 1 calc R . .
C27 C -0.1373(4) 0.1667(2) 0.4322(2) 0.0326(12) Uani 1 1 d . . .
H27 H -0.2093 0.1701 0.4584 0.039 Uiso 1 1 calc R . .
C28 C -0.0608(5) 0.1071(2) 0.4678(2) 0.0326(11) Uani 1 1 d . . .
C29 C -0.0479(4) 0.0186(3) 0.5598(2) 0.0457(14) Uani 1 1 d . . .
C30 C -0.1309(5) -0.0077(3) 0.6144(3) 0.076(2) Uani 1 1 d . . .
H30A H -0.1517 0.0347 0.6429 0.113 Uiso 1 1 calc R . .
H30B H -0.0948 -0.0464 0.6417 0.113 Uiso 1 1 calc R . .
H30C H -0.1991 -0.0282 0.5933 0.113 Uiso 1 1 calc R . .
C31 C 0.0583(5) 0.0547(3) 0.5927(2) 0.0620(15) Uani 1 1 d . . .
H31A H 0.1134 0.0677 0.5578 0.093 Uiso 1 1 calc R . .
H31B H 0.0926 0.0192 0.6240 0.093 Uiso 1 1 calc R . .
H31C H 0.0359 0.1000 0.6168 0.093 Uiso 1 1 calc R . .
C32 C -0.0133(4) -0.0504(2) 0.5178(2) 0.0471(13) Uani 1 1 d . . .
H32A H -0.0794 -0.0692 0.4935 0.071 Uiso 1 1 calc R . .
H32B H 0.0156 -0.0895 0.5476 0.071 Uiso 1 1 calc R . .
H32C H 0.0458 -0.0361 0.4859 0.071 Uiso 1 1 calc R . .
O3 O 0.8840(5) 0.2060(4) 0.0307(3) 0.131(2) Uani 1 1 d . . .
C33 C 0.7745(7) 0.2019(5) 0.0025(3) 0.107(3) Uani 1 1 d . . .
H33A H 0.7566 0.1499 -0.0104 0.128 Uiso 1 1 calc R . .
H33B H 0.7697 0.2339 -0.0378 0.128 Uiso 1 1 calc R . .
C34 C 0.6924(6) 0.2291(4) 0.0556(4) 0.108(3) Uani 1 1 d . . .
H34A H 0.6377 0.2651 0.0364 0.130 Uiso 1 1 calc R . .
H34B H 0.6501 0.1867 0.0754 0.130 Uiso 1 1 calc R . .
C35 C 0.7664(6) 0.2662(3) 0.1074(3) 0.0789(19) Uani 1 1 d . . .
H35A H 0.7671 0.2372 0.1496 0.095 Uiso 1 1 calc R . .
H35B H 0.7397 0.3176 0.1170 0.095 Uiso 1 1 calc R . .
C36 C 0.8840(7) 0.2674(4) 0.0752(4) 0.110(3) Uani 1 1 d . . .
H36A H 0.8965 0.3148 0.0506 0.131 Uiso 1 1 calc R . .
H36B H 0.9439 0.2618 0.1095 0.131 Uiso 1 1 calc R . .

loop_
_atom_site_aniso_label
_atom_site_aniso_U_11
_atom_site_aniso_U_22
_atom_site_aniso_U_33
_atom_site_aniso_U_23
_atom_site_aniso_U_13
_atom_site_aniso_U_12
Li1 0.037(5) 0.040(5) 0.042(4) -0.008(4) 0.000(4) 0.012(4)
Li2 0.049(5) 0.034(4) 0.038(4) 0.000(4) 0.007(4) -0.003(4)
O1 0.038(2) 0.0314(17) 0.0347(17) -0.0043(15) 0.0073(17) 0.0012(15)
O2 0.032(2) 0.0362(18) 0.0348(16) 0.0023(14) 0.0039(17) 0.0023(15)
N1 0.040(3) 0.032(2) 0.044(2) 0.008(2) 0.001(3) 0.004(2)
N2 0.031(3) 0.029(2) 0.052(3) 0.000(2) -0.002(2) 0.001(2)
N3 0.039(3) 0.035(2) 0.041(2) -0.0034(19) 0.010(2) -0.001(2)
N4 0.036(3) 0.029(2) 0.041(2) -0.004(2) 0.001(2) -0.004(2)
N5 0.047(3) 0.027(2) 0.050(2) 0.002(2) 0.015(2) 0.002(2)
N6 0.049(3) 0.032(2) 0.031(2) -0.0018(18) -0.002(2) -0.004(2)
N7 0.036(3) 0.035(2) 0.030(2) 0.0006(19) 0.006(2) 0.001(2)
N8 0.033(3) 0.032(3) 0.033(2) 0.0027(19) -0.003(2) -0.0016(19)
N9 0.040(3) 0.032(3) 0.031(2) 0.002(2) -0.002(2) 0.003(2)
N10 0.045(3) 0.043(2) 0.030(2) 0.008(2) 0.007(2) 0.009(2)
C1 0.052(4) 0.032(3) 0.056(4) 0.009(3) -0.006(4) -0.006(3)
C2 0.034(4) 0.048(3) 0.060(4) 0.008(3) -0.010(3) 0.004(3)
C3 0.039(4) 0.032(3) 0.071(4) 0.004(3) 0.001(3) -0.002(3)
C4 0.055(4) 0.060(3) 0.059(4) 0.017(3) -0.013(3) -0.003(3)
C5 0.039(3) 0.060(4) 0.089(4) 0.002(3) 0.005(3) 0.005(3)
C6 0.050(4) 0.030(3) 0.043(3) 0.004(3) -0.008(3) -0.004(3)
C7 0.054(4) 0.035(3) 0.049(3) -0.005(3) -0.007(3) -0.011(3)
C8 0.059(4) 0.035(3) 0.033(3) -0.008(3) 0.003(3) 0.004(3)
C9 0.038(3) 0.054(3) 0.064(3) -0.003(3) 0.001(3) -0.005(3)
C10 0.070(4) 0.043(3) 0.056(3) -0.018(3) 0.008(3) -0.011(3)
C11 0.039(3) 0.038(3) 0.041(3) 0.004(2) 0.005(3) 0.008(3)
C12 0.035(3) 0.023(3) 0.042(3) 0.003(3) -0.003(3) -0.005(2)
C13 0.054(4) 0.025(3) 0.048(3) 0.002(2) 0.008(3) -0.001(2)
C14 0.082(4) 0.037(3) 0.075(4) 0.009(3) 0.040(3) 0.003(3)
C15 0.069(4) 0.039(3) 0.052(3) 0.003(3) 0.002(3) 0.009(3)
C16 0.063(4) 0.033(3) 0.060(3) 0.001(3) 0.000(3) -0.006(3)
C17 0.033(4) 0.041(3) 0.048(3) -0.002(2) -0.005(3) -0.002(3)
C18 0.051(4) 0.049(3) 0.045(3) 0.000(3) -0.007(3) -0.013(3)
C19 0.050(4) 0.035(3) 0.035(3) 0.000(2) 0.000(3) -0.005(3)
C20 0.066(4) 0.055(3) 0.042(3) -0.009(3) 0.001(3) -0.005(3)
C21 0.038(4) 0.072(4) 0.060(3) -0.008(3) 0.000(3) -0.002(3)
C22 0.041(3) 0.029(3) 0.041(3) 0.003(2) -0.013(3) -0.002(3)
C23 0.042(3) 0.033(3) 0.046(3) -0.006(3) -0.004(3) 0.005(3)
C24 0.044(4) 0.036(3) 0.033(3) -0.009(3) -0.009(3) 0.013(3)
C25 0.051(3) 0.030(3) 0.054(3) 0.002(2) -0.004(3) 0.000(3)
C26 0.060(4) 0.055(3) 0.049(3) -0.011(3) 0.006(3) 0.016(3)
C27 0.034(3) 0.037(3) 0.027(3) -0.005(2) 0.001(2) 0.002(2)
C28 0.038(4) 0.030(3) 0.029(3) -0.003(2) -0.004(3) 0.004(2)
C29 0.046(3) 0.051(3) 0.040(3) 0.013(3) 0.006(3) 0.012(3)
C30 0.079(4) 0.082(4) 0.066(3) 0.045(3) 0.032(4) 0.035(4)
C31 0.076(4) 0.060(4) 0.050(3) 0.002(3) -0.013(3) 0.022(3)
C32 0.056(3) 0.036(3) 0.049(3) 0.012(3) 0.007(3) 0.007(3)
O3 0.117(5) 0.158(5) 0.117(4) -0.076(4) 0.023(4) -0.001(4)
C33 0.089(6) 0.152(7) 0.079(5) -0.044(5) -0.001(5) -0.041(5)
C34 0.093(6) 0.079(5) 0.153(7) -0.035(5) 0.026(6) -0.014(4)
C35 0.108(6) 0.048(4) 0.080(4) -0.004(3) 0.018(5) 0.005(4)
C36 0.131(7) 0.101(6) 0.097(5) -0.010(5) 0.007(5) -0.049(5)

loop_
_atom_type_symbol
_atom_type_description
_atom_type_scat_dispersion_real
_atom_type_scat_dispersion_imag
_atom_type_scat_source
C C 0.0033 0.0016 'International Tables Vol C Tables 4.2.6.8 and 6.1.1.4'
H H 0.0000 0.0000 'International Tables Vol C Tables 4.2.6.8 and 6.1.1.4'
Li Li -0.0003 0.0001 'International Tables Vol C Tables 4.2.6.8 and 6.1.1.4'
O O 0.0106 0.0060 'International Tables Vol C Tables 4.2.6.8 and 6.1.1.4'
N N 0.0061 0.0033 'International Tables Vol C Tables 4.2.6.8 and 6.1.1.4'

loop_
_geom_angle_atom_site_label_1
_geom_angle_atom_site_label_2
_geom_angle_atom_site_label_3
_geom_angle
_geom_angle_site_symmetry_1
_geom_angle_site_symmetry_3
_geom_angle_publ_flag
O2 Li1 O1 98.5(4) . . ?
O2 Li1 N3 119.8(4) . . ?
O1 Li1 N3 91.2(3) . . ?
O2 Li1 N1 142.5(4) . . ?
O1 Li1 N1 96.8(3) . . ?
N3 Li1 N1 93.9(3) . . ?
O2 Li1 Li2 52.5(3) . . ?
O1 Li1 Li2 48.2(2) . . ?
N3 Li1 Li2 100.9(3) . . ?
N1 Li1 Li2 141.7(4) . . ?
O2 Li1 C12 123.1(4) . . ?
O1 Li1 C12 25.09(15) . . ?
N3 Li1 C12 75.2(3) . . ?
N1 Li1 C12 78.7(3) . . ?
Li2 Li1 C12 71.3(3) . . ?
O1 Li2 O2 96.1(3) . . ?
O1 Li2 N6 124.4(4) . . ?
O2 Li2 N6 92.5(3) . . ?
O1 Li2 N8 143.6(4) . . ?
O2 Li2 N8 92.6(3) . . ?
N6 Li2 N8 90.3(3) . . ?
O1 Li2 Li1 51.3(3) . . ?
O2 Li2 Li1 47.0(2) . . ?
N6 Li2 Li1 105.3(3) . . ?
N8 Li2 Li1 136.2(4) . . ?
C12 O1 Li2 150.3(3) . . ?
C12 O1 Li1 115.2(3) . . ?
Li2 O1 Li1 80.4(3) . . ?
C28 O2 Li1 147.7(4) . . ?
C28 O2 Li2 117.8(4) . . ?
Li1 O2 Li2 80.5(3) . . ?
C1 N1 N2 104.6(4) . . ?
C1 N1 Li1 146.7(4) . . ?
N2 N1 Li1 106.9(3) . . ?
C3 N2 N1 111.4(4) . . ?
C3 N2 C11 128.3(4) . . ?
N1 N2 C11 120.4(4) . . ?
C6 N3 N4 105.6(3) . . ?
C6 N3 Li1 143.3(4) . . ?
N4 N3 Li1 108.5(3) . . ?
N3 N4 C8 110.7(4) . . ?
N3 N4 C11 119.4(3) . . ?
C8 N4 C11 129.9(4) . . ?
C12 N5 C13 120.0(4) . . ?
C19 N6 N7 104.5(4) . . ?
C19 N6 Li2 144.6(4) . . ?
N7 N6 Li2 110.4(3) . . ?
C17 N7 N6 111.9(3) . . ?
C17 N7 C27 127.6(4) . . ?
N6 N7 C27 120.0(4) . . ?
C22 N8 N9 104.3(4) . . ?
C22 N8 Li2 145.5(4) . . ?
N9 N8 Li2 109.2(3) . . ?
C24 N9 N8 111.7(4) . . ?
C24 N9 C27 127.3(4) . . ?
N8 N9 C27 120.8(4) . . ?
C28 N10 C29 119.7(4) . . ?
N1 C1 C2 111.1(4) . . ?
N1 C1 C4 120.3(5) . . ?
C2 C1 C4 128.5(5) . . ?
C3 C2 C1 106.8(5) . . ?
N2 C3 C2 106.0(5) . . ?
N2 C3 C5 122.1(5) . . ?
C2 C3 C5 131.9(5) . . ?
N3 C6 C7 109.5(4) . . ?
N3 C6 C9 120.2(4) . . ?
C7 C6 C9 130.3(5) . . ?
C8 C7 C6 107.4(4) . . ?
C7 C8 N4 106.8(4) . . ?
C7 C8 C10 131.0(5) . . ?
N4 C8 C10 122.2(5) . . ?
N4 C11 N2 110.2(3) . . ?
N4 C11 C12 114.1(4) . . ?
N2 C11 C12 110.4(4) . . ?
N5 C12 O1 132.5(4) . . ?
N5 C12 C11 111.3(4) . . ?
O1 C12 C11 116.1(4) . . ?
N5 C12 Li1 171.9(3) . . ?
O1 C12 Li1 39.7(2) . . ?
C11 C12 Li1 76.4(3) . . ?
N5 C13 C14 106.4(4) . . ?
N5 C13 C15 110.4(4) . . ?
C14 C13 C15 108.5(4) . . ?
N5 C13 C16 111.3(4) . . ?
C14 C13 C16 110.0(4) . . ?
C15 C13 C16 110.3(4) . . ?
N7 C17 C18 105.8(4) . . ?
N7 C17 C21 122.6(4) . . ?
C18 C17 C21 131.6(5) . . ?
C17 C18 C19 106.5(5) . . ?
N6 C19 C18 111.1(4) . . ?
N6 C19 C20 119.7(5) . . ?
C18 C19 C20 129.1(5) . . ?
N8 C22 C23 110.9(4) . . ?
N8 C22 C25 120.1(4) . . ?
C23 C22 C25 129.0(5) . . ?
C24 C23 C22 106.6(4) . . ?
N9 C24 C23 106.5(4) . . ?
N9 C24 C26 122.9(4) . . ?
C23 C24 C26 130.5(4) . . ?
N7 C27 N9 110.8(3) . . ?
N7 C27 C28 112.5(3) . . ?
N9 C27 C28 111.9(3) . . ?
N10 C28 O2 132.6(4) . . ?
N10 C28 C27 112.6(4) . . ?
O2 C28 C27 114.8(4) . . ?
N10 C29 C30 106.4(4) . . ?
N10 C29 C32 112.5(4) . . ?
C30 C29 C32 107.9(4) . . ?
N10 C29 C31 109.6(4) . . ?
C30 C29 C31 110.0(4) . . ?
C32 C29 C31 110.3(4) . . ?
C33 O3 C36 106.8(6) . . ?
O3 C33 C34 106.9(5) . . ?
C35 C34 C33 104.5(6) . . ?
C34 C35 C36 104.0(5) . . ?
O3 C36 C35 104.7(6) . . ?

loop_
_geom_bond_atom_site_label_1
_geom_bond_atom_site_label_2
_geom_bond_distance
_geom_bond_site_symmetry_2
_geom_bond_publ_flag
Li1 O2 1.825(8) . ?
Li1 O1 1.946(8) . ?
Li1 N3 2.017(8) . ?
Li1 N1 2.063(8) . ?
Li1 Li2 2.459(10) . ?
Li1 C12 2.755(9) . ?
Li2 O1 1.860(8) . ?
Li2 O2 1.978(7) . ?
Li2 N6 2.047(8) . ?
Li2 N8 2.059(8) . ?
O1 C12 1.290(5) . ?
O2 C28 1.291(5) . ?
N1 C1 1.324(6) . ?
N1 N2 1.377(5) . ?
N2 C3 1.353(6) . ?
N2 C11 1.462(6) . ?
N3 C6 1.347(5) . ?
N3 N4 1.368(5) . ?
N4 C8 1.368(5) . ?
N4 C11 1.449(6) . ?
N5 C12 1.287(5) . ?
N5 C13 1.484(6) . ?
N6 C19 1.330(5) . ?
N6 N7 1.367(4) . ?
N7 C17 1.358(6) . ?
N7 C27 1.442(5) . ?
N8 C22 1.337(5) . ?
N8 N9 1.370(5) . ?
N9 C24 1.351(5) . ?
N9 C27 1.462(6) . ?
N10 C28 1.271(5) . ?
N10 C29 1.480(6) . ?
C1 C2 1.382(7) . ?
C1 C4 1.491(7) . ?
C2 C3 1.363(7) . ?
C3 C5 1.487(7) . ?
C6 C7 1.397(6) . ?
C6 C9 1.483(6) . ?
C7 C8 1.348(7) . ?
C8 C10 1.499(7) . ?
C11 C12 1.547(6) . ?
C13 C14 1.512(6) . ?
C13 C15 1.522(7) . ?
C13 C16 1.541(6) . ?
C17 C18 1.368(6) . ?
C17 C21 1.480(6) . ?
C18 C19 1.389(7) . ?
C19 C20 1.519(6) . ?
C22 C23 1.386(6) . ?
C22 C25 1.484(6) . ?
C23 C24 1.359(6) . ?
C24 C26 1.494(7) . ?
C27 C28 1.536(6) . ?
C29 C30 1.509(6) . ?
C29 C32 1.517(6) . ?
C29 C31 1.525(7) . ?
O3 C33 1.383(8) . ?
O3 C36 1.385(8) . ?
C33 C34 1.485(8) . ?
C34 C35 1.478(8) . ?
C35 C36 1.500(9) . ?
